data_9014103
loop_
_publ_author_name
'Johnston, K. E.'
'Tang, C. C.'
'Parker, J. E.'
'Knight, K. S.'
'Lightfoot, P.'
'Ashbrook, S. E.'

_publ_section_title
;
 The polar phase of NaNbO3: a combined study by powder diffraction,
 solid-state NMR and first-principles calculations
 Note: this is a polymorph of lueshite
;
_journal_name_full 'Journal of the American Chemical Society'
_journal_page_first 8732
_journal_page_last 8746
_journal_paper_doi 10.1021/ja101860r
_journal_volume 132
_journal_year 2010
_chemical_compound_source Synthetic
_chemical_formula_sum 'Na Nb O3'
_chemical_name_mineral Lueshite
_space_group_IT_number 26
_symmetry_space_group_name_Hall 'P -2a 2a'
_symmetry_space_group_name_H-M 'P 21 m a'
_cell_angle_alpha 90
_cell_angle_beta 90
_cell_angle_gamma 90
_cell_formula_units_Z 4
_cell_length_a 5.571
_cell_length_b 7.766
_cell_length_c 5.513
_cell_volume 238.517
_database_code_amcsd 0018685
_exptl_crystal_density_diffrn 4.564
_cod_original_formula_sum 'Nb Na O3'
_cod_database_code 9014103

loop_
_space_group_symop_operation_xyz
x,y,z
1/2+x,y,-z
x,-y,z
1/2+x,-y,-z

loop_
_atom_site_label
_atom_site_fract_x
_atom_site_fract_y
_atom_site_fract_z
_atom_site_U_iso_or_equiv
Nb 0.26250 0.25000 0.24660 0.00200
Na1 0.25960 0.00000 0.74810 0.00500
Na2 0.29150 0.50000 0.73270 0.02240
O1 0.24090 0.00000 0.31240 0.00530
O2 0.22570 0.50000 0.19280 0.00370
O3 0.01310 0.27900 0.52720 0.01840
O4 -0.04900 0.21970 0.03600 0.00610

loop_
_cod_changelog_entry_id
_cod_changelog_entry_author
_cod_changelog_entry_date
_cod_changelog_entry_text
1
;cod-tools version 3.10.1
Id: cif_fix_AMCSD_atom_labels 10224 2024-08-07 11:09:31Z saulius
;
2024-08-07T19:40:12+03:00
;Changed the following '_atom_site_label' values:
the first duplicated label 'Na'  converted to 'Na1'
duplicated label 'Na' at index 2 converted to 'Na2'
;

loop_
_cod_related_entry_id
_cod_related_entry_database
_cod_related_entry_code
1 AMCSD 0018685
